data_4306537
loop_
_publ_author_name
'Shin Hei Choi'
'Kibong Kim'
'June Jeon'
'Bhupal Meka'
'Daniela Bucella'
'Keliang Pang'
'Snehadrinarayan Khatua'
'Junseong Lee'
'David G. Churchill'

_publ_section_title
;
Optical Effects of S-Oxidation and Mn+ Binding in meso-Thienyl Dipyrrin
Systems and of Stepwise Bromination of
4,4-Difluoro-8-(2,5-dibromo-3-thienyl)-4-bora-3a,4a-diaza-s-indacene
;
_journal_name_full 'Inorganic Chemistry'
_journal_page_first 11071
_journal_page_last 11083
_journal_paper_doi 10.1021/ic801354y
_journal_volume 47
_journal_year 2008
_chemical_formula_sum 'C39 H27 Fe N6 S3'
_chemical_formula_weight 731.70
_chemical_name_systematic
; 
 ? 
;
_space_group_IT_number 14
_symmetry_cell_setting monoclinic
_symmetry_space_group_name_Hall '-P 2ybc'
_symmetry_space_group_name_H-M 'P 1 21/c 1'
_atom_sites_solution_hydrogens geom
_atom_sites_solution_primary direct
_atom_sites_solution_secondary difmap
_audit_creation_method SHELXL-97
_cell_angle_alpha 90.00
_cell_angle_beta 113.556(2)
_cell_angle_gamma 90.00
_cell_formula_units_Z 4
_cell_length_a 14.6785(11)
_cell_length_b 14.3529(11)
_cell_length_c 16.9461(12)
_cell_measurement_temperature 273(2)
_cell_volume 3272.7(4)
_computing_structure_refinement 'SHELXL-97 (Sheldrick, 1997)'
_computing_structure_solution 'SHELXS-97 (Sheldrick, 1990)'
_diffrn_ambient_temperature 273(2)
_diffrn_measured_fraction_theta_full 0.924
_diffrn_measured_fraction_theta_max 0.924
_diffrn_radiation_monochromator graphite
_diffrn_radiation_source 'fine-focus sealed tube'
_diffrn_radiation_type MoK\a
_diffrn_radiation_wavelength 0.71073
_diffrn_reflns_av_R_equivalents 0.0997
_diffrn_reflns_av_sigmaI/netI 0.1389
_diffrn_reflns_limit_h_max 19
_diffrn_reflns_limit_h_min -19
_diffrn_reflns_limit_k_max 18
_diffrn_reflns_limit_k_min -19
_diffrn_reflns_limit_l_max 10
_diffrn_reflns_limit_l_min -22
_diffrn_reflns_number 22969
_diffrn_reflns_theta_full 28.29
_diffrn_reflns_theta_max 28.29
_diffrn_reflns_theta_min 1.51
_exptl_absorpt_coefficient_mu 0.693
_exptl_crystal_density_diffrn 1.485
_exptl_crystal_density_method 'not measured'
_exptl_crystal_F_000 1508
_refine_diff_density_max 1.544
_refine_diff_density_min -1.010
_refine_diff_density_rms 0.112
_refine_ls_extinction_method none
_refine_ls_goodness_of_fit_ref 1.030
_refine_ls_hydrogen_treatment mixed
_refine_ls_matrix_type full
_refine_ls_number_parameters 442
_refine_ls_number_reflns 7524
_refine_ls_number_restraints 0
_refine_ls_restrained_S_all 1.030
_refine_ls_R_factor_all 0.1766
_refine_ls_R_factor_gt 0.0792
_refine_ls_shift/su_max 6.277
_refine_ls_shift/su_mean 0.014
_refine_ls_structure_factor_coef Fsqd
_refine_ls_weighting_details 'calc w=1/[\s^2^(Fo^2^)+(0.1205P)^2^+4.2439P] where P=(Fo^2^+2Fc^2^)/3'
_refine_ls_weighting_scheme calc
_refine_ls_wR_factor_gt 0.2058
_refine_ls_wR_factor_ref 0.2540
_reflns_number_gt 3751
_reflns_number_total 7524
_reflns_threshold_expression >2sigma(I)
_cod_data_source_file ic801354y_si_008.cif
_cod_data_source_block dpfes10
_cod_depositor_comments
;

2020-09-22
Z value and formula fixed to values more according to usual
chemical conventions.                 miguel
;
_cod_original_formula_sum 'C26 H18 Fe0.67 N4 S2'
_cod_original_formula_weight 487.80
_cod_original_formula_units_Z 6
_cod_database_code 4306537

loop_
_symmetry_equiv_pos_as_xyz
'x, y, z'
'-x, y+1/2, -z+1/2'
'-x, -y, -z'
'x, -y-1/2, z-1/2'

loop_
_atom_site_label
_atom_site_type_symbol
_atom_site_fract_x
_atom_site_fract_y
_atom_site_fract_z
_atom_site_U_iso_or_equiv
_atom_site_adp_type
_atom_site_occupancy
_atom_site_symmetry_multiplicity
_atom_site_calc_flag
_atom_site_refinement_flags
_atom_site_disorder_assembly
_atom_site_disorder_group
Fe Fe 0.33876(6) 0.25275(6) 0.49907(5) 0.0236(2) Uani 1 1 d . . .
N1 N 0.2147(3) 0.3167(3) 0.4859(3) 0.0266(11) Uani 1 1 d . . .
N2 N 0.3837(3) 0.3636(3) 0.4563(3) 0.0253(11) Uani 1 1 d . . .
N3 N 0.4071(3) 0.3048(3) 0.6161(3) 0.0269(11) Uani 1 1 d . . .
N4 N 0.4593(3) 0.1826(3) 0.5119(3) 0.0271(11) Uani 1 1 d . . .
N5 N 0.2967(3) 0.1398(3) 0.5413(3) 0.0264(11) Uani 1 1 d . . .
N6 N 0.2676(3) 0.2099(3) 0.3795(3) 0.0277(11) Uani 1 1 d . . .
C11 C 0.1420(4) 0.2804(4) 0.5069(4) 0.0295(14) Uani 1 1 d . . .
H11A H 0.1394 0.2187 0.5225 0.035 Uiso 1 1 calc R . .
C12 C 0.0715(4) 0.3482(5) 0.5021(4) 0.0350(15) Uani 1 1 d . . .
H12A H 0.0148 0.3397 0.5130 0.042 Uiso 1 1 calc R . .
C13 C 0.1021(4) 0.4288(5) 0.4784(4) 0.0333(15) Uani 1 1 d . . .
H13A H 0.0703 0.4861 0.4712 0.040 Uiso 1 1 calc R . .
C14 C 0.1899(4) 0.4108(4) 0.4666(3) 0.0277(13) Uani 1 1 d . . .
C15 C 0.2468(4) 0.4724(4) 0.4410(4) 0.0309(14) Uani 1 1 d . . .
C16 C 0.3347(4) 0.4490(4) 0.4316(3) 0.0285(13) Uani 1 1 d . . .
C17 C 0.3876(4) 0.5041(5) 0.3942(4) 0.0365(15) Uani 1 1 d . . .
H17A H 0.3718 0.5643 0.3727 0.044 Uiso 1 1 calc R . .
C18 C 0.4660(5) 0.4519(5) 0.3957(4) 0.0397(16) Uani 1 1 d . . .
H18A H 0.5129 0.4690 0.3744 0.048 Uiso 1 1 calc R . .
C19 C 0.4620(4) 0.3673(4) 0.4358(4) 0.0316(14) Uani 1 1 d . . .
H19A H 0.5084 0.3197 0.4466 0.038 Uiso 1 1 calc R . .
S1 S 0.27898(15) 0.66054(14) 0.47644(15) 0.0623(6) Uani 1 1 d . . .
C21 C 0.2092(4) 0.5686(4) 0.4222(4) 0.0362(15) Uani 1 1 d . . .
C22 C 0.1126(4) 0.6004(4) 0.3655(4) 0.0351(15) Uani 1 1 d . . .
H22A H 0.0626 0.5623 0.3283 0.042 Uiso 1 1 calc R . .
C23 C 0.1041(6) 0.6946(6) 0.3735(6) 0.066(2) Uani 1 1 d . . .
H23A H 0.0463 0.7273 0.3417 0.079 Uiso 1 1 calc R . .
C24 C 0.1856(6) 0.7363(5) 0.4310(7) 0.067(3) Uani 1 1 d . . .
H24A H 0.1897 0.7995 0.4440 0.081 Uiso 1 1 calc R . .
C31 C 0.3704(5) 0.3663(4) 0.6533(4) 0.0335(14) Uani 1 1 d . . .
H31A H 0.3067 0.3911 0.6278 0.040 Uiso 1 1 calc R . .
C32 C 0.4393(5) 0.3898(5) 0.7359(4) 0.0389(16) Uani 1 1 d . . .
H32A H 0.4301 0.4319 0.7738 0.047 Uiso 1 1 calc R . .
C33 C 0.5221(5) 0.3388(5) 0.7496(4) 0.0393(16) Uani 1 1 d . . .
H33A H 0.5802 0.3390 0.7995 0.047 Uiso 1 1 calc R . .
C34 C 0.5051(4) 0.2857(4) 0.6757(4) 0.0305(14) Uani 1 1 d . . .
C35 C 0.5688(4) 0.2255(4) 0.6603(4) 0.0293(14) Uani 1 1 d . . .
C36 C 0.5498(4) 0.1763(4) 0.5838(4) 0.0314(14) Uani 1 1 d . . .
C37 C 0.6127(4) 0.1160(5) 0.5624(4) 0.0374(16) Uani 1 1 d . . .
H37A H 0.6770 0.0993 0.5987 0.045 Uiso 1 1 calc R . .
C38 C 0.5638(5) 0.0869(5) 0.4806(4) 0.0414(17) Uani 1 1 d . . .
H38A H 0.5876 0.0475 0.4496 0.050 Uiso 1 1 calc R . .
C39 C 0.4694(5) 0.1284(5) 0.4522(4) 0.0374(16) Uani 1 1 d . . .
H39A H 0.4196 0.1190 0.3977 0.045 Uiso 1 1 calc R . .
S2 S 0.6965(2) 0.1134(3) 0.7878(2) 0.1287(14) Uani 1 1 d . . .
C41 C 0.6691(4) 0.2118(5) 0.7311(4) 0.0345(15) Uani 1 1 d . . .
C42 C 0.7557(3) 0.2895(4) 0.7609(3) 0.0191(12) Uani 1 1 d . . .
H42A H 0.7576 0.3496 0.7412 0.023 Uiso 1 1 calc R . .
C43 C 0.8344(5) 0.2313(6) 0.8327(5) 0.058(2) Uani 1 1 d . . .
H43A H 0.8981 0.2544 0.8630 0.070 Uiso 1 1 calc R . .
C44 C 0.8090(5) 0.1485(7) 0.8499(5) 0.064(2) Uani 1 1 d . . .
H44A H 0.8521 0.1120 0.8945 0.077 Uiso 1 1 calc R . .
C51 C 0.3294(5) 0.1143(4) 0.6243(4) 0.0339(15) Uani 1 1 d . . .
H51A H 0.3769 0.1465 0.6698 0.041 Uiso 1 1 calc R . .
C52 C 0.2819(5) 0.0317(5) 0.6329(4) 0.0393(16) Uani 1 1 d . . .
H52A H 0.2926 0.0006 0.6840 0.047 Uiso 1 1 calc R . .
C53 C 0.2170(5) 0.0060(5) 0.5518(4) 0.0366(15) Uani 1 1 d . . .
H53A H 0.1753 -0.0457 0.5375 0.044 Uiso 1 1 calc R . .
C54 C 0.2261(4) 0.0743(4) 0.4938(4) 0.0280(13) Uani 1 1 d . . .
C55 C 0.1782(4) 0.0754(4) 0.4040(4) 0.0282(13) Uani 1 1 d . . .
C56 C 0.1987(4) 0.1368(4) 0.3505(3) 0.0281(13) Uani 1 1 d . . .
C57 C 0.1558(4) 0.1404(5) 0.2582(4) 0.0362(15) Uani 1 1 d . . .
H57A H 0.1071 0.1006 0.2218 0.043 Uiso 1 1 calc R . .
C58 C 0.1984(5) 0.2111(5) 0.2337(4) 0.0408(16) Uani 1 1 d . . .
H58A H 0.1853 0.2283 0.1773 0.049 Uiso 1 1 calc R . .
C59 C 0.2663(4) 0.2545(5) 0.3084(3) 0.0332(14) Uani 1 1 d . . .
H59A H 0.3047 0.3062 0.3090 0.040 Uiso 1 1 calc R . .
S3 S -0.00690(15) 0.01066(16) 0.38539(14) 0.0618(6) Uani 1 1 d . . .
C61 C 0.0978(5) 0.0081(4) 0.3626(4) 0.0343(14) Uani 1 1 d . . .
C62 C 0.0866(5) -0.0574(4) 0.2966(4) 0.0420(17) Uani 1 1 d . . .
H62A H 0.1333 -0.0692 0.2735 0.050 Uiso 1 1 calc R . .
C63 C -0.0078(6) -0.1024(5) 0.2712(5) 0.053(2) Uani 1 1 d . . .
H63A H -0.0282 -0.1492 0.2298 0.064 Uiso 1 1 calc R . .
C64 C -0.0645(6) -0.0729(6) 0.3106(5) 0.063(2) Uani 1 1 d . . .
H64A H -0.1281 -0.0952 0.2988 0.075 Uiso 1 1 calc R . .

loop_
_atom_site_aniso_label
_atom_site_aniso_U_11
_atom_site_aniso_U_22
_atom_site_aniso_U_33
_atom_site_aniso_U_23
_atom_site_aniso_U_13
_atom_site_aniso_U_12
Fe 0.0192(4) 0.0290(5) 0.0200(4) 0.0011(4) 0.0049(3) 0.0014(4)
N1 0.021(2) 0.034(3) 0.023(2) 0.001(2) 0.008(2) -0.001(2)
N2 0.019(2) 0.030(3) 0.024(2) 0.001(2) 0.005(2) -0.001(2)
N3 0.023(3) 0.035(3) 0.022(2) -0.002(2) 0.007(2) -0.001(2)
N4 0.021(2) 0.034(3) 0.025(2) -0.002(2) 0.007(2) 0.000(2)
N5 0.025(3) 0.026(3) 0.025(2) 0.004(2) 0.007(2) 0.001(2)
N6 0.025(3) 0.032(3) 0.024(2) -0.001(2) 0.007(2) -0.001(2)
C11 0.023(3) 0.032(3) 0.031(3) 0.000(3) 0.008(3) -0.004(2)
C12 0.020(3) 0.048(4) 0.036(3) -0.003(3) 0.010(3) -0.002(3)
C13 0.025(3) 0.039(4) 0.032(3) 0.004(3) 0.007(3) 0.013(3)
C14 0.022(3) 0.027(3) 0.029(3) 0.003(3) 0.005(2) 0.003(3)
C15 0.023(3) 0.036(4) 0.024(3) 0.005(3) -0.001(2) 0.005(3)
C16 0.025(3) 0.030(3) 0.024(3) 0.005(3) 0.003(2) -0.002(3)
C17 0.028(3) 0.038(4) 0.039(4) 0.009(3) 0.009(3) -0.003(3)
C18 0.033(4) 0.056(5) 0.033(3) 0.002(3) 0.016(3) -0.005(3)
C19 0.021(3) 0.041(4) 0.029(3) 0.002(3) 0.006(3) 0.000(3)
S1 0.0470(12) 0.0477(12) 0.0831(15) -0.0048(11) 0.0162(11) 0.0011(10)
C21 0.027(3) 0.031(3) 0.051(4) 0.007(3) 0.016(3) 0.000(3)
C22 0.023(3) 0.021(3) 0.049(4) 0.012(3) 0.003(3) 0.001(3)
C23 0.045(5) 0.057(5) 0.091(6) 0.027(5) 0.020(5) 0.013(4)
C24 0.059(5) 0.031(4) 0.119(8) 0.002(5) 0.044(5) 0.003(4)
C31 0.030(3) 0.042(4) 0.031(3) -0.002(3) 0.014(3) 0.002(3)
C32 0.046(4) 0.043(4) 0.027(3) -0.007(3) 0.014(3) -0.003(3)
C33 0.034(4) 0.050(4) 0.025(3) -0.003(3) 0.003(3) -0.002(3)
C34 0.031(3) 0.032(3) 0.023(3) 0.005(3) 0.005(3) -0.003(3)
C35 0.021(3) 0.036(4) 0.025(3) 0.004(2) 0.003(2) 0.000(3)
C36 0.022(3) 0.040(4) 0.031(3) 0.007(3) 0.009(3) 0.006(3)
C37 0.022(3) 0.043(4) 0.043(4) 0.009(3) 0.009(3) 0.008(3)
C38 0.034(4) 0.047(4) 0.042(4) -0.008(3) 0.014(3) 0.013(3)
C39 0.033(4) 0.045(4) 0.030(3) -0.007(3) 0.008(3) 0.008(3)
S2 0.087(2) 0.150(3) 0.107(2) 0.049(2) -0.0050(18) -0.009(2)
C41 0.025(3) 0.048(4) 0.027(3) 0.004(3) 0.006(3) 0.003(3)
C42 0.000(2) 0.030(3) 0.010(2) 0.010(2) -0.0166(18) 0.002(2)
C43 0.032(4) 0.065(6) 0.058(5) -0.001(4) -0.001(4) -0.002(4)
C44 0.032(4) 0.090(7) 0.050(5) 0.022(5) -0.006(3) 0.006(4)
C51 0.030(3) 0.039(4) 0.028(3) 0.004(3) 0.007(3) 0.006(3)
C52 0.044(4) 0.043(4) 0.033(3) 0.012(3) 0.018(3) 0.008(3)
C53 0.036(4) 0.033(4) 0.044(4) 0.007(3) 0.018(3) 0.006(3)
C54 0.027(3) 0.027(3) 0.031(3) 0.001(3) 0.011(3) 0.001(3)
C55 0.024(3) 0.027(3) 0.033(3) -0.004(3) 0.010(3) 0.004(3)
C56 0.021(3) 0.034(3) 0.024(3) -0.002(3) 0.003(2) 0.003(3)
C57 0.028(3) 0.043(4) 0.025(3) -0.008(3) -0.002(3) 0.001(3)
C58 0.035(4) 0.056(4) 0.022(3) 0.002(3) 0.002(3) 0.002(3)
C59 0.032(3) 0.042(4) 0.025(3) 0.002(3) 0.010(3) 0.001(3)
S3 0.0423(11) 0.0720(15) 0.0737(14) -0.0156(12) 0.0259(10) -0.0184(10)
C61 0.032(3) 0.028(3) 0.038(3) -0.004(3) 0.009(3) -0.004(3)
C62 0.034(4) 0.026(4) 0.048(4) 0.005(3) -0.003(3) -0.004(3)
C63 0.063(5) 0.034(4) 0.045(4) -0.003(3) 0.004(4) -0.007(4)
C64 0.044(5) 0.055(5) 0.074(6) -0.001(4) 0.008(4) -0.015(4)

loop_
_atom_type_symbol
_atom_type_description
_atom_type_scat_dispersion_real
_atom_type_scat_dispersion_imag
_atom_type_scat_source
C C 0.0033 0.0016 'International Tables Vol C Tables 4.2.6.8 and 6.1.1.4'
H H 0.0000 0.0000 'International Tables Vol C Tables 4.2.6.8 and 6.1.1.4'
N N 0.0061 0.0033 'International Tables Vol C Tables 4.2.6.8 and 6.1.1.4'
S S 0.1246 0.1234 'International Tables Vol C Tables 4.2.6.8 and 6.1.1.4'
Fe Fe 0.3463 0.8444 'International Tables Vol C Tables 4.2.6.8 and 6.1.1.4'

loop_
_geom_angle_atom_site_label_1
_geom_angle_atom_site_label_2
_geom_angle_atom_site_label_3
_geom_angle
_geom_angle_site_symmetry_1
_geom_angle_site_symmetry_3
_geom_angle_publ_flag
N5 Fe N2 178.4(2) . . ?
N5 Fe N6 90.15(19) . . ?
N2 Fe N6 89.53(19) . . ?
N5 Fe N1 90.87(19) . . ?
N2 Fe N1 90.72(19) . . ?
N6 Fe N1 86.71(19) . . ?
N5 Fe N4 86.4(2) . . ?
N2 Fe N4 92.01(19) . . ?
N6 Fe N4 92.14(19) . . ?
N1 Fe N4 177.0(2) . . ?
N5 Fe N3 93.04(19) . . ?
N2 Fe N3 87.35(19) . . ?
N6 Fe N3 176.0(2) . . ?
N1 Fe N3 90.76(19) . . ?
N4 Fe N3 90.53(19) . . ?
C11 N1 C14 105.8(5) . . ?
C11 N1 Fe 125.4(4) . . ?
C14 N1 Fe 128.1(4) . . ?
C19 N2 C16 106.4(5) . . ?
C19 N2 Fe 125.5(4) . . ?
C16 N2 Fe 127.6(4) . . ?
C31 N3 C34 106.4(5) . . ?
C31 N3 Fe 126.3(4) . . ?
C34 N3 Fe 127.3(4) . . ?
C39 N4 C36 105.6(5) . . ?
C39 N4 Fe 125.7(4) . . ?
C36 N4 Fe 128.7(4) . . ?
C51 N5 C54 107.1(5) . . ?
C51 N5 Fe 125.0(4) . . ?
C54 N5 Fe 127.9(4) . . ?
C59 N6 C56 106.8(5) . . ?
C59 N6 Fe 125.4(4) . . ?
C56 N6 Fe 127.3(4) . . ?
N1 C11 C12 111.1(5) . . ?
C13 C12 C11 106.5(5) . . ?
C12 C13 C14 108.4(5) . . ?
C15 C14 N1 123.3(5) . . ?
C15 C14 C13 128.6(6) . . ?
N1 C14 C13 108.1(5) . . ?
C14 C15 C16 125.0(6) . . ?
C14 C15 C21 116.1(5) . . ?
C16 C15 C21 118.8(5) . . ?
N2 C16 C15 124.3(5) . . ?
N2 C16 C17 108.2(5) . . ?
C15 C16 C17 127.5(6) . . ?
C18 C17 C16 107.0(6) . . ?
C17 C18 C19 106.6(6) . . ?
N2 C19 C18 111.6(6) . . ?
C24 S1 C21 92.8(4) . . ?
C22 C21 C15 128.9(6) . . ?
C22 C21 S1 109.7(5) . . ?
C15 C21 S1 121.2(5) . . ?
C23 C22 C21 110.6(6) . . ?
C24 C23 C22 114.9(7) . . ?
C23 C24 S1 111.9(6) . . ?
N3 C31 C32 111.6(6) . . ?
C33 C32 C31 106.3(6) . . ?
C32 C33 C34 108.3(5) . . ?
C35 C34 C33 128.4(6) . . ?
C35 C34 N3 124.2(5) . . ?
C33 C34 N3 107.4(5) . . ?
C34 C35 C36 126.4(5) . . ?
C34 C35 C41 117.2(5) . . ?
C36 C35 C41 116.4(5) . . ?
N4 C36 C35 122.8(5) . . ?
N4 C36 C37 107.7(5) . . ?
C35 C36 C37 129.5(5) . . ?
C38 C37 C36 108.7(5) . . ?
C37 C38 C39 105.5(6) . . ?
N4 C39 C38 112.4(5) . . ?
C44 S2 C41 93.4(4) . . ?
C35 C41 C42 124.1(5) . . ?
C35 C41 S2 120.6(5) . . ?
C42 C41 S2 115.3(4) . . ?
C43 C42 C41 96.9(5) . . ?
C44 C43 C42 118.4(6) . . ?
C43 C44 S2 115.9(6) . . ?
N5 C51 C52 110.6(6) . . ?
C53 C52 C51 107.3(5) . . ?
C52 C53 C54 106.6(6) . . ?
N5 C54 C55 123.7(5) . . ?
N5 C54 C53 108.5(5) . . ?
C55 C54 C53 127.7(6) . . ?
C56 C55 C54 125.2(5) . . ?
C56 C55 C61 116.8(5) . . ?
C54 C55 C61 118.0(6) . . ?
C55 C56 N6 124.2(5) . . ?
C55 C56 C57 128.5(6) . . ?
N6 C56 C57 107.3(5) . . ?
C58 C57 C56 108.0(6) . . ?
C57 C58 C59 107.9(5) . . ?
N6 C59 C58 110.1(6) . . ?
C64 S3 C61 92.3(4) . . ?
C62 C61 C55 129.0(6) . . ?
C62 C61 S3 110.9(5) . . ?
C55 C61 S3 119.8(4) . . ?
C61 C62 C63 109.2(7) . . ?
C64 C63 C62 115.6(7) . . ?
C63 C64 S3 112.0(6) . . ?

loop_
_geom_bond_atom_site_label_1
_geom_bond_atom_site_label_2
_geom_bond_distance
_geom_bond_site_symmetry_2
_geom_bond_publ_flag
Fe N5 1.968(5) . ?
Fe N2 1.969(5) . ?
Fe N6 1.970(4) . ?
Fe N1 1.970(5) . ?
Fe N4 1.972(5) . ?
Fe N3 1.977(4) . ?
N1 C11 1.356(7) . ?
N1 C14 1.404(7) . ?
N2 C19 1.327(7) . ?
N2 C16 1.398(7) . ?
N3 C31 1.318(7) . ?
N3 C34 1.415(7) . ?
N4 C39 1.331(7) . ?
N4 C36 1.401(7) . ?
N5 C51 1.342(7) . ?
N5 C54 1.393(7) . ?
N6 C59 1.358(7) . ?
N6 C56 1.403(7) . ?
C11 C12 1.399(8) . ?
C12 C13 1.359(9) . ?
C13 C14 1.405(8) . ?
C14 C15 1.399(8) . ?
C15 C16 1.402(8) . ?
C15 C21 1.474(8) . ?
C16 C17 1.423(8) . ?
C17 C18 1.364(9) . ?
C18 C19 1.404(9) . ?
S1 C24 1.676(8) . ?
S1 C21 1.697(7) . ?
C21 C22 1.433(8) . ?
C22 C23 1.370(10) . ?
C23 C24 1.344(11) . ?
C31 C32 1.403(8) . ?
C32 C33 1.357(9) . ?
C33 C34 1.401(8) . ?
C34 C35 1.373(9) . ?
C35 C36 1.402(8) . ?
C35 C41 1.495(7) . ?
C36 C37 1.414(8) . ?
C37 C38 1.347(9) . ?
C38 C39 1.405(8) . ?
S2 C44 1.643(8) . ?
S2 C41 1.664(7) . ?
C41 C42 1.613(8) . ?
C42 C43 1.546(8) . ?
C43 C44 1.312(11) . ?
C51 C52 1.412(9) . ?
C52 C53 1.373(9) . ?
C53 C54 1.433(8) . ?
C54 C55 1.398(8) . ?
C55 C56 1.380(8) . ?
C55 C61 1.469(8) . ?
C56 C57 1.433(8) . ?
C57 C58 1.342(9) . ?
C58 C59 1.406(8) . ?
S3 C64 1.704(8) . ?
S3 C61 1.728(7) . ?
C61 C62 1.421(9) . ?
C62 C63 1.431(10) . ?
C63 C64 1.327(11) . ?
